data_1564684
loop_
_publ_author_name
'Fan, Yunhao'
'Han, Mengmeng'
'Huang, Arui'
'Liao, Qiuyan'
'Tu, Jin'
'Liu, Xiuxing'
'Huang, Bohan'
'Li, Qianqian'
'Li, Zhen'

_publ_section_title
;
 Multi-photoresponsive triphenylethylene derivatives with photochromism,
 photodeformation and room temperature phosphorescence.
;
_journal_issue 1
_journal_name_full 'Materials horizons'
_journal_page_first 368
_journal_page_last 375
_journal_paper_doi 10.1039/d1mh01207j
_journal_volume 9
_journal_year 2022
_chemical_formula_moiety 'C21 H17 Br'
_chemical_formula_sum 'C21 H17 Br'
_chemical_formula_weight 349.26
_chemical_name_systematic TPMBr
_space_group_crystal_system monoclinic
_space_group_IT_number 14
_space_group_name_Hall '-P 2ybc'
_space_group_name_H-M_alt 'P 1 21/c 1'
_atom_sites_solution_hydrogens geom
_atom_sites_solution_primary direct
_audit_creation_date 2021-05-25
_audit_creation_method
;
Olex2 1.3
(compiled 2020.11.12 svn.r5f609507 for OlexSys, GUI svn.r6272)
;
_audit_update_record
;
2021-07-06 deposited with the CCDC.	2021-09-06 downloaded from the CCDC.
;
_cell_angle_alpha 90
_cell_angle_beta 90.317(8)
_cell_angle_gamma 90
_cell_formula_units_Z 4
_cell_length_a 8.773(4)
_cell_length_b 9.273(5)
_cell_length_c 20.333(10)
_cell_measurement_reflns_used 5722
_cell_measurement_temperature 296.15
_cell_measurement_theta_max 28.42
_cell_measurement_theta_min 2.32
_cell_volume 1654.1(14)
_computing_cell_refinement 'SAINT v7.68A (Bruker, 2009)'
_computing_data_reduction 'SAINT v7.68A (Bruker, 2009)'
_computing_molecular_graphics 'Olex2 1.3 (Dolomanov et al., 2009)'
_computing_publication_material 'Olex2 1.3 (Dolomanov et al., 2009)'
_computing_structure_refinement 'SHELXL 2018/3 (Sheldrick, 2015)'
_computing_structure_solution 'XS  (Sheldrick, 2008)'
_diffrn_ambient_temperature 296.15
_diffrn_measured_fraction_theta_full 0.999
_diffrn_measured_fraction_theta_max 0.943
_diffrn_measurement_device_type 'Bruker APEX-II CCD'
_diffrn_measurement_method '\f and \w scans'
_diffrn_radiation_monochromator graphite
_diffrn_radiation_type MoK\a
_diffrn_radiation_wavelength 0.71073
_diffrn_reflns_av_R_equivalents 0.0500
_diffrn_reflns_av_unetI/netI 0.0554
_diffrn_reflns_Laue_measured_fraction_full 0.999
_diffrn_reflns_Laue_measured_fraction_max 0.943
_diffrn_reflns_limit_h_max 12
_diffrn_reflns_limit_h_min -12
_diffrn_reflns_limit_k_max 13
_diffrn_reflns_limit_k_min -12
_diffrn_reflns_limit_l_max 29
_diffrn_reflns_limit_l_min -29
_diffrn_reflns_number 17055
_diffrn_reflns_point_group_measured_fraction_full 0.999
_diffrn_reflns_point_group_measured_fraction_max 0.943
_diffrn_reflns_theta_full 25.242
_diffrn_reflns_theta_max 31.824
_diffrn_reflns_theta_min 2.003
_diffrn_source_current 0.0
_diffrn_source_power 0.0
_diffrn_source_voltage 0.0
_diffrn_standards_number 0
_exptl_absorpt_coefficient_mu 2.479
_exptl_absorpt_correction_T_max 0.7463
_exptl_absorpt_correction_T_min 0.5295
_exptl_absorpt_correction_type none
_exptl_absorpt_process_details
;
SADABS-2008/1 (Bruker,2008) was used for absorption correction.
wR2(int) was 0.0888 before and 0.0487 after correction.
The Ratio of minimum to maximum transmission is 0.7095.
The \l/2 correction factor is 0.0015.
;
_exptl_crystal_colour 'clear whiteish colourless'
_exptl_crystal_colour_lustre clear
_exptl_crystal_colour_modifier whiteish
_exptl_crystal_colour_primary colourless
_exptl_crystal_density_diffrn 1.402
_exptl_crystal_description needle
_exptl_crystal_F_000 712
_exptl_crystal_size_max 0.3
_exptl_crystal_size_mid 0.1
_exptl_crystal_size_min 0.1
_refine_diff_density_max 0.466
_refine_diff_density_min -0.767
_refine_diff_density_rms 0.157
_refine_ls_extinction_method none
_refine_ls_goodness_of_fit_ref 1.045
_refine_ls_hydrogen_treatment constr
_refine_ls_matrix_type full
_refine_ls_number_parameters 200
_refine_ls_number_reflns 5324
_refine_ls_number_restraints 0
_refine_ls_restrained_S_all 1.045
_refine_ls_R_factor_all 0.0826
_refine_ls_R_factor_gt 0.0500
_refine_ls_shift/su_max 0.001
_refine_ls_shift/su_mean 0.000
_refine_ls_structure_factor_coef Fsqd
_refine_ls_weighting_details 'w=1/[\s^2^(Fo^2^)+(0.0559P)^2^+0.4015P] where P=(Fo^2^+2Fc^2^)/3'
_refine_ls_weighting_scheme calc
_refine_ls_wR_factor_gt 0.1061
_refine_ls_wR_factor_ref 0.1182
_reflns_Friedel_coverage 0.000
_reflns_number_gt 3754
_reflns_number_total 5324
_reflns_threshold_expression 'I > 2\s(I)'
_cod_data_source_file d1mh01207j2.cif
_cod_data_source_block y
_cod_depositor_comments 'Adding full bibliography for 1564683--1564688.cif.'
_cod_original_cell_volume 1654.3(14)
_cod_database_code 1564684
_shelx_shelxl_version_number 2018/3
_shelx_space_group_comment
;
The symmetry employed for this shelxl refinement is uniquely defined
by the following loop, which should always be used as a source of
symmetry information in preference to the above space-group names.
They are only intended as comments.
;
_shelx_estimated_absorpt_t_max 0.790
_shelx_estimated_absorpt_t_min 0.523
_olex2_refinement_description
;
1. Fixed Uiso
 At 1.2 times of:
  All C(H) groups
 At 1.5 times of:
  All C(H,H,H) groups
2.a Aromatic/amide H refined with riding coordinates:
 C18(H18), C11(H11), C21(H21), C20(H20), C12(H12), C15(H15), C8(H8), C17(H17),
 C13(H13), C4(H4), C5(H5), C7(H7), C14(H14), C6(H6)
2.b Idealised Me refined as rotating group:
 C1(H1A,H1B,H1C)
;
_olex2_submission_special_instructions 'No special instructions were received'

loop_
_space_group_symop_operation_xyz
'x, y, z'
'-x, y+1/2, -z+1/2'
'-x, -y, -z'
'x, -y-1/2, z-1/2'

loop_
_atom_site_label
_atom_site_type_symbol
_atom_site_fract_x
_atom_site_fract_y
_atom_site_fract_z
_atom_site_U_iso_or_equiv
_atom_site_adp_type
_atom_site_occupancy
_atom_site_site_symmetry_order
_atom_site_calc_flag
_atom_site_refinement_flags_posn
_atom_site_refinement_flags_adp
_atom_site_refinement_flags_occupancy
_atom_site_disorder_assembly
_atom_site_disorder_group
Br22 Br 0.21717(3) 0.22136(3) 0.33647(2) 0.04820(11) Uani 1 1 d . . . . .
C10 C 0.3022(2) 0.7712(2) 0.10998(9) 0.0273(4) Uani 1 1 d . . . . .
C16 C 0.2653(2) 0.5178(2) 0.15187(9) 0.0268(4) Uani 1 1 d . . . . .
C9 C 0.2766(2) 0.6166(2) 0.09410(9) 0.0278(4) Uani 1 1 d . . . . .
C19 C 0.2372(2) 0.3413(2) 0.26154(9) 0.0283(4) Uani 1 1 d . . . . .
C18 C 0.3707(3) 0.4163(3) 0.25203(10) 0.0342(5) Uani 1 1 d . . . . .
H18 H 0.451280 0.407115 0.281651 0.041 Uiso 1 1 calc R U . . .
C2 C 0.2589(3) 0.5669(2) 0.03203(9) 0.0308(4) Uani 1 1 d . . . . .
C3 C 0.2368(3) 0.6653(3) -0.02528(10) 0.0329(5) Uani 1 1 d . . . . .
C11 C 0.4096(3) 0.8536(2) 0.07667(10) 0.0330(5) Uani 1 1 d . . . . .
H11 H 0.469569 0.810789 0.044559 0.040 Uiso 1 1 calc R U . . .
C21 C 0.1323(2) 0.4401(2) 0.16318(10) 0.0312(4) Uani 1 1 d . . . . .
H21 H 0.051816 0.447146 0.133390 0.037 Uiso 1 1 calc R U . . .
C20 C 0.1173(2) 0.3522(2) 0.21799(10) 0.0315(4) Uani 1 1 d . . . . .
H20 H 0.027480 0.301517 0.225182 0.038 Uiso 1 1 calc R U . . .
C12 C 0.4281(3) 0.9985(3) 0.09078(11) 0.0419(6) Uani 1 1 d . . . . .
H12 H 0.499641 1.052504 0.067853 0.050 Uiso 1 1 calc R U . . .
C15 C 0.2193(3) 0.8368(3) 0.15965(11) 0.0355(5) Uani 1 1 d . . . . .
H15 H 0.150336 0.782561 0.183870 0.043 Uiso 1 1 calc R U . . .
C8 C 0.1292(3) 0.7744(3) -0.02263(13) 0.0438(6) Uani 1 1 d . . . . .
H8 H 0.075239 0.789517 0.015999 0.053 Uiso 1 1 calc R U . . .
C17 C 0.3835(2) 0.5058(3) 0.19773(10) 0.0331(5) Uani 1 1 d . . . . .
H17 H 0.472398 0.558725 0.191773 0.040 Uiso 1 1 calc R U . . .
C13 C 0.3409(3) 1.0634(3) 0.13874(12) 0.0435(6) Uani 1 1 d . . . . .
H13 H 0.351597 1.161395 0.147416 0.052 Uiso 1 1 calc R U . . .
C4 C 0.3137(3) 0.6444(3) -0.08412(10) 0.0432(6) Uani 1 1 d . . . . .
H4 H 0.385336 0.570888 -0.087254 0.052 Uiso 1 1 calc R U . . .
C5 C 0.2852(4) 0.7316(3) -0.13820(12) 0.0556(8) Uani 1 1 d . . . . .
H5 H 0.338068 0.716590 -0.177111 0.067 Uiso 1 1 calc R U . . .
C1 C 0.2548(4) 0.4083(3) 0.01531(12) 0.0486(6) Uani 1 1 d . . . . .
H1A H 0.268314 0.352637 0.054715 0.073 Uiso 1 1 calc R U . . .
H1B H 0.335206 0.386462 -0.014934 0.073 Uiso 1 1 calc R U . . .
H1C H 0.158314 0.385050 -0.004480 0.073 Uiso 1 1 calc R U . . .
C7 C 0.1009(4) 0.8617(3) -0.07687(15) 0.0568(8) Uani 1 1 d . . . . .
H7 H 0.028857 0.934968 -0.074291 0.068 Uiso 1 1 calc R U . . .
C14 C 0.2379(3) 0.9821(3) 0.17363(12) 0.0424(5) Uani 1 1 d . . . . .
H14 H 0.180627 1.024741 0.206699 0.051 Uiso 1 1 calc R U . . .
C6 C 0.1794(4) 0.8397(4) -0.13447(14) 0.0601(9) Uani 1 1 d . . . . .
H6 H 0.160574 0.898155 -0.170768 0.072 Uiso 1 1 calc R U . . .

loop_
_atom_site_aniso_label
_atom_site_aniso_U_11
_atom_site_aniso_U_22
_atom_site_aniso_U_33
_atom_site_aniso_U_23
_atom_site_aniso_U_13
_atom_site_aniso_U_12
Br22 0.05142(17) 0.05551(19) 0.03766(14) 0.01894(10) 0.00030(10) -0.00139(12)
C10 0.0325(10) 0.0258(10) 0.0236(8) -0.0004(7) -0.0024(7) -0.0017(8)
C16 0.0334(10) 0.0238(10) 0.0233(8) -0.0020(7) 0.0026(7) 0.0001(8)
C9 0.0329(10) 0.0264(10) 0.0242(9) -0.0010(7) 0.0020(7) -0.0029(8)
C19 0.0337(11) 0.0290(10) 0.0222(8) 0.0005(7) 0.0020(7) 0.0025(9)
C18 0.0334(11) 0.0430(13) 0.0262(9) -0.0004(8) -0.0068(8) -0.0025(9)
C2 0.0383(11) 0.0283(11) 0.0258(9) -0.0028(7) 0.0003(8) -0.0029(9)
C3 0.0409(12) 0.0325(11) 0.0253(9) -0.0011(8) -0.0040(8) -0.0103(10)
C11 0.0384(12) 0.0358(12) 0.0249(9) -0.0011(8) 0.0021(8) -0.0052(9)
C21 0.0283(10) 0.0358(12) 0.0295(9) 0.0016(8) -0.0033(8) -0.0023(9)
C20 0.0286(10) 0.0322(12) 0.0337(10) 0.0013(8) 0.0015(8) -0.0053(9)
C12 0.0537(15) 0.0369(13) 0.0352(11) 0.0062(9) -0.0064(10) -0.0141(11)
C15 0.0351(11) 0.0356(12) 0.0359(11) -0.0042(9) 0.0072(8) -0.0009(10)
C8 0.0468(14) 0.0438(14) 0.0406(12) 0.0005(10) -0.0089(10) -0.0019(12)
C17 0.0306(11) 0.0385(12) 0.0301(10) -0.0018(8) 0.0003(8) -0.0099(9)
C13 0.0580(16) 0.0264(12) 0.0460(13) -0.0026(9) -0.0145(11) -0.0005(11)
C4 0.0496(14) 0.0512(16) 0.0287(10) -0.0016(9) -0.0003(9) -0.0118(12)
C5 0.0664(19) 0.070(2) 0.0300(12) 0.0072(11) -0.0030(11) -0.0304(16)
C1 0.0754(19) 0.0347(13) 0.0359(12) -0.0093(9) 0.0035(11) -0.0027(13)
C7 0.0626(19) 0.0461(17) 0.0614(17) 0.0092(13) -0.0253(14) -0.0034(14)
C14 0.0448(13) 0.0370(14) 0.0454(12) -0.0129(10) 0.0013(10) 0.0069(11)
C6 0.074(2) 0.0588(18) 0.0477(15) 0.0240(13) -0.0275(14) -0.0316(17)

loop_
_atom_type_symbol
_atom_type_description
_atom_type_scat_dispersion_real
_atom_type_scat_dispersion_imag
_atom_type_scat_source
C C 0.0033 0.0016 'International Tables Vol C Tables 4.2.6.8 and 6.1.1.4'
H H 0.0000 0.0000 'International Tables Vol C Tables 4.2.6.8 and 6.1.1.4'
Br Br -0.2901 2.4595 'International Tables Vol C Tables 4.2.6.8 and 6.1.1.4'

loop_
_geom_angle_atom_site_label_1
_geom_angle_atom_site_label_2
_geom_angle_atom_site_label_3
_geom_angle
_geom_angle_site_symmetry_1
_geom_angle_site_symmetry_3
_geom_angle_publ_flag
C11 C10 C9 121.72(18) . . ?
C15 C10 C9 120.10(19) . . ?
C15 C10 C11 118.2(2) . . ?
C21 C16 C9 120.45(18) . . ?
C21 C16 C17 117.96(18) . . ?
C17 C16 C9 121.51(18) . . ?
C10 C9 C16 115.55(16) . . ?
C2 C9 C10 123.23(18) . . ?
C2 C9 C16 121.19(19) . . ?
C18 C19 Br22 119.49(15) . . ?
C20 C19 Br22 119.14(16) . . ?
C20 C19 C18 121.38(19) . . ?
C19 C18 H18 120.4 . . ?
C19 C18 C17 119.14(18) . . ?
C17 C18 H18 120.4 . . ?
C9 C2 C3 122.3(2) . . ?
C9 C2 C1 123.0(2) . . ?
C3 C2 C1 114.66(18) . . ?
C8 C3 C2 120.2(2) . . ?
C8 C3 C4 118.0(2) . . ?
C4 C3 C2 121.7(2) . . ?
C10 C11 H11 119.6 . . ?
C12 C11 C10 120.8(2) . . ?
C12 C11 H11 119.6 . . ?
C16 C21 H21 119.3 . . ?
C20 C21 C16 121.33(19) . . ?
C20 C21 H21 119.3 . . ?
C19 C20 C21 119.0(2) . . ?
C19 C20 H20 120.5 . . ?
C21 C20 H20 120.5 . . ?
C11 C12 H12 119.8 . . ?
C13 C12 C11 120.3(2) . . ?
C13 C12 H12 119.8 . . ?
C10 C15 H15 119.6 . . ?
C14 C15 C10 120.9(2) . . ?
C14 C15 H15 119.6 . . ?
C3 C8 H8 119.6 . . ?
C3 C8 C7 120.9(3) . . ?
C7 C8 H8 119.6 . . ?
C16 C17 H17 119.4 . . ?
C18 C17 C16 121.14(19) . . ?
C18 C17 H17 119.4 . . ?
C12 C13 H13 120.2 . . ?
C14 C13 C12 119.5(2) . . ?
C14 C13 H13 120.2 . . ?
C3 C4 H4 119.5 . . ?
C5 C4 C3 121.0(3) . . ?
C5 C4 H4 119.5 . . ?
C4 C5 H5 119.9 . . ?
C6 C5 C4 120.2(3) . . ?
C6 C5 H5 119.9 . . ?
C2 C1 H1A 109.5 . . ?
C2 C1 H1B 109.5 . . ?
C2 C1 H1C 109.5 . . ?
H1A C1 H1B 109.5 . . ?
H1A C1 H1C 109.5 . . ?
H1B C1 H1C 109.5 . . ?
C8 C7 H7 120.0 . . ?
C6 C7 C8 120.1(3) . . ?
C6 C7 H7 120.0 . . ?
C15 C14 H14 119.9 . . ?
C13 C14 C15 120.2(2) . . ?
C13 C14 H14 119.9 . . ?
C5 C6 C7 119.9(2) . . ?
C5 C6 H6 120.1 . . ?
C7 C6 H6 120.1 . . ?

loop_
_geom_bond_atom_site_label_1
_geom_bond_atom_site_label_2
_geom_bond_distance
_geom_bond_site_symmetry_2
_geom_bond_publ_flag
Br22 C19 1.895(2) . ?
C10 C9 1.487(3) . ?
C10 C11 1.392(3) . ?
C10 C15 1.388(3) . ?
C16 C9 1.493(3) . ?
C16 C21 1.392(3) . ?
C16 C17 1.395(3) . ?
C9 C2 1.351(3) . ?
C19 C18 1.377(3) . ?
C19 C20 1.375(3) . ?
C18 H18 0.9300 . ?
C18 C17 1.386(3) . ?
C2 C3 1.492(3) . ?
C2 C1 1.510(3) . ?
C3 C8 1.385(4) . ?
C3 C4 1.390(3) . ?
C11 H11 0.9300 . ?
C11 C12 1.383(3) . ?
C21 H21 0.9300 . ?
C21 C20 1.387(3) . ?
C20 H20 0.9300 . ?
C12 H12 0.9300 . ?
C12 C13 1.381(4) . ?
C15 H15 0.9300 . ?
C15 C14 1.386(4) . ?
C8 H8 0.9300 . ?
C8 C7 1.389(4) . ?
C17 H17 0.9300 . ?
C13 H13 0.9300 . ?
C13 C14 1.377(4) . ?
C4 H4 0.9300 . ?
C4 C5 1.386(4) . ?
C5 H5 0.9300 . ?
C5 C6 1.368(5) . ?
C1 H1A 0.9600 . ?
C1 H1B 0.9600 . ?
C1 H1C 0.9600 . ?
C7 H7 0.9300 . ?
C7 C6 1.377(5) . ?
C14 H14 0.9300 . ?
C6 H6 0.9300 . ?

loop_
_geom_torsion_atom_site_label_1
_geom_torsion_atom_site_label_2
_geom_torsion_atom_site_label_3
_geom_torsion_atom_site_label_4
_geom_torsion
_geom_torsion_site_symmetry_1
_geom_torsion_site_symmetry_2
_geom_torsion_site_symmetry_3
_geom_torsion_site_symmetry_4
_geom_torsion_publ_flag
Br22 C19 C18 C17 -178.87(17) . . . . ?
Br22 C19 C20 C21 -179.98(16) . . . . ?
C10 C9 C2 C3 -10.8(3) . . . . ?
C10 C9 C2 C1 171.3(2) . . . . ?
C10 C11 C12 C13 0.6(3) . . . . ?
C10 C15 C14 C13 -0.8(4) . . . . ?
C16 C9 C2 C3 166.8(2) . . . . ?
C16 C9 C2 C1 -11.2(4) . . . . ?
C16 C21 C20 C19 -0.6(3) . . . . ?
C9 C10 C11 C12 177.9(2) . . . . ?
C9 C10 C15 C14 -177.8(2) . . . . ?
C9 C16 C21 C20 -177.37(19) . . . . ?
C9 C16 C17 C18 178.5(2) . . . . ?
C9 C2 C3 C8 -49.0(3) . . . . ?
C9 C2 C3 C4 135.9(2) . . . . ?
C19 C18 C17 C16 -1.8(3) . . . . ?
C18 C19 C20 C21 0.5(3) . . . . ?
C2 C3 C8 C7 -176.2(2) . . . . ?
C2 C3 C4 C5 176.1(2) . . . . ?
C3 C8 C7 C6 0.5(4) . . . . ?
C3 C4 C5 C6 -0.4(4) . . . . ?
C11 C10 C9 C16 134.8(2) . . . . ?
C11 C10 C9 C2 -47.5(3) . . . . ?
C11 C10 C15 C14 2.9(3) . . . . ?
C11 C12 C13 C14 1.6(4) . . . . ?
C21 C16 C9 C10 118.5(2) . . . . ?
C21 C16 C9 C2 -59.3(3) . . . . ?
C21 C16 C17 C18 1.7(3) . . . . ?
C20 C19 C18 C17 0.7(3) . . . . ?
C12 C13 C14 C15 -1.5(4) . . . . ?
C15 C10 C9 C16 -44.5(3) . . . . ?
C15 C10 C9 C2 133.3(2) . . . . ?
C15 C10 C11 C12 -2.8(3) . . . . ?
C8 C3 C4 C5 0.9(4) . . . . ?
C8 C7 C6 C5 0.1(4) . . . . ?
C17 C16 C9 C10 -58.3(3) . . . . ?
C17 C16 C9 C2 124.0(2) . . . . ?
C17 C16 C21 C20 -0.5(3) . . . . ?
C4 C3 C8 C7 -1.0(4) . . . . ?
C4 C5 C6 C7 -0.1(4) . . . . ?
C1 C2 C3 C8 129.1(3) . . . . ?
C1 C2 C3 C4 -46.0(3) . . . . ?
